data_4316881
loop_
_publ_author_name
'Erwan Galardon'
'Patrick Deschamps'
'Alain Tomas'
'Pascal Roussel'
'Isabelle Artaud'

_publ_contact_author_address
;
Laboratoire de Chimie et Biochimie Pharmacologique et Toxicologique, 
UMR 8601 CNRS, Universit\'e Paris Descartes, 45 rue des Saints P\`eres, 
75270 Paris cedex 06, France.
;
_publ_contact_author_email erwan.galardon@parisdescartes.fr
_publ_contact_author_fax 0033142864050
_publ_contact_author_name 'Dr Erwan Galardon'
_publ_contact_author_phone 0033142862193
_publ_section_title
;
 An Alternate Route to Disulfanido Complexes by Nucleophilic Attack of
 Thiolates on Ruthenium-Bound Thiosulfonato Ligands
;
_journal_name_full 'Inorganic Chemistry'
_journal_page_first 9119
_journal_page_last 9121
_journal_paper_doi 10.1021/ic101795s
_journal_volume 49
_journal_year 2010
_chemical_formula_sum 'C51 H49 B N2 Ru S2'
_chemical_formula_weight 865.92
_chemical_name_systematic
; 
 ? 
;
_space_group_IT_number 14
_symmetry_cell_setting monoclinic
_symmetry_space_group_name_Hall '-P 2ybc'
_symmetry_space_group_name_H-M 'P 1 21/c 1'
_atom_sites_solution_hydrogens geom
_atom_sites_solution_primary direct
_atom_sites_solution_secondary difmap
_audit_creation_method SHELXL-97
_cell_angle_alpha 90.00
_cell_angle_beta 94.959(2)
_cell_angle_gamma 90.00
_cell_formula_units_Z 4
_cell_length_a 12.8355(5)
_cell_length_b 15.2208(6)
_cell_length_c 21.6503(10)
_cell_measurement_reflns_used 9256
_cell_measurement_temperature 100(2)
_cell_measurement_theta_max 31
_cell_measurement_theta_min 2
_cell_volume 4213.9(3)
_computing_cell_refinement 'Apex2 (Bruker AXS, 2006)'
_computing_data_collection 'Apex2 (Bruker AXS, 2006)'
_computing_data_reduction 'Apex2 (Bruker AXS, 2006)'
_computing_structure_refinement 'SHELXL-97 (Sheldrick, 1997)'
_computing_structure_solution 'SHELXS-97 (Sheldrick, 1990)'
_diffrn_ambient_temperature 100(2)
_diffrn_measured_fraction_theta_full 1.000
_diffrn_measured_fraction_theta_max 0.999
_diffrn_measurement_device_type 'Bruker Kappa Apex2'
_diffrn_measurement_method '\f & \w scans'
_diffrn_radiation_monochromator graphite
_diffrn_radiation_source 'fine-focus sealed tube'
_diffrn_radiation_type MoK\a
_diffrn_radiation_wavelength 0.71073
_diffrn_reflns_av_R_equivalents 0.0449
_diffrn_reflns_av_sigmaI/netI 0.0232
_diffrn_reflns_limit_h_max 18
_diffrn_reflns_limit_h_min -18
_diffrn_reflns_limit_k_max 21
_diffrn_reflns_limit_k_min -21
_diffrn_reflns_limit_l_max 30
_diffrn_reflns_limit_l_min -30
_diffrn_reflns_number 133993
_diffrn_reflns_theta_full 30.10
_diffrn_reflns_theta_max 30.59
_diffrn_reflns_theta_min 1.59
_exptl_absorpt_coefficient_mu 0.509
_exptl_absorpt_correction_T_max 0.94
_exptl_absorpt_correction_T_min 0.85
_exptl_absorpt_correction_type multi-scan
_exptl_absorpt_process_details 'SADABS (Siemens, 1996)'
_exptl_crystal_colour orange
_exptl_crystal_density_diffrn 1.365
_exptl_crystal_density_method 'not measured'
_exptl_crystal_description platelet
_exptl_crystal_F_000 1800
_exptl_crystal_size_max 0.450
_exptl_crystal_size_mid 0.280
_exptl_crystal_size_min 0.120
_refine_diff_density_max 0.731
_refine_diff_density_min -0.877
_refine_diff_density_rms 0.163
_refine_ls_extinction_method none
_refine_ls_goodness_of_fit_ref 1.213
_refine_ls_hydrogen_treatment none
_refine_ls_matrix_type full
_refine_ls_number_parameters 514
_refine_ls_number_reflns 12954
_refine_ls_number_restraints 0
_refine_ls_restrained_S_all 1.213
_refine_ls_R_factor_all 0.0332
_refine_ls_R_factor_gt 0.0259
_refine_ls_shift/su_max 0.005
_refine_ls_shift/su_mean 0.000
_refine_ls_structure_factor_coef Fsqd
_refine_ls_weighting_details 'calc w=1/[\s^2^(Fo^2^)+(0.0447P)^2^+1.7144P] where P=(Fo^2^+2Fc^2^)/3'
_refine_ls_weighting_scheme calc
_refine_ls_wR_factor_gt 0.0740
_refine_ls_wR_factor_ref 0.0896
_reflns_number_gt 11406
_reflns_number_total 12954
_reflns_threshold_expression >2sigma(I)
_cod_data_source_file ic101795s_si_003_1.cif
_cod_data_source_block 2c
_cod_original_sg_symbol_H-M 'P 21/c '
_cod_database_code 4316881

loop_
_symmetry_equiv_pos_as_xyz
'x, y, z'
'-x, y+1/2, -z+1/2'
'-x, -y, -z'
'x, -y-1/2, z-1/2'

loop_
_atom_site_label
_atom_site_type_symbol
_atom_site_fract_x
_atom_site_fract_y
_atom_site_fract_z
_atom_site_U_iso_or_equiv
_atom_site_adp_type
_atom_site_occupancy
_atom_site_symmetry_multiplicity
_atom_site_calc_flag
_atom_site_refinement_flags
_atom_site_disorder_assembly
_atom_site_disorder_group
Ru Ru 0.161971(8) 0.130344(7) 0.590092(5) 0.00845(4) Uani 1 1 d . . .
S1 S 0.16370(3) 0.02507(2) 0.508639(18) 0.01455(8) Uani 1 1 d . . .
S2 S 0.23266(3) 0.06865(3) 0.432828(17) 0.01484(8) Uani 1 1 d . . .
N1 N 0.12177(9) 0.22049(8) 0.51999(6) 0.0098(2) Uani 1 1 d . . .
N2 N 0.30701(9) 0.17670(8) 0.56805(6) 0.0107(2) Uani 1 1 d . . .
C1 C 0.13718(12) 0.19905(10) 0.68052(7) 0.0134(3) Uani 1 1 d . . .
C2 C 0.04030(12) 0.17766(10) 0.64717(7) 0.0139(3) Uani 1 1 d . . .
H2 H -0.0089 0.2233 0.6374 0.017 Uiso 1 1 calc R . .
C3 C 0.01426(12) 0.09034(10) 0.62792(7) 0.0142(3) Uani 1 1 d . . .
H3 H -0.0519 0.0784 0.6065 0.017 Uiso 1 1 calc R . .
C4 C 0.08738(12) 0.02100(10) 0.64084(7) 0.0146(3) Uani 1 1 d . . .
C5 C 0.18678(12) 0.04155(10) 0.67092(7) 0.0142(3) Uani 1 1 d . . .
H5 H 0.2373 -0.0035 0.6789 0.017 Uiso 1 1 calc R . .
C6 C 0.21122(12) 0.12948(9) 0.68927(7) 0.0133(3) Uani 1 1 d . . .
H6 H 0.2792 0.1422 0.7080 0.016 Uiso 1 1 calc R . .
C7 C 0.16011(13) 0.29113(10) 0.70446(7) 0.0170(3) Uani 1 1 d . . .
H7 H 0.1077 0.3315 0.6825 0.020 Uiso 1 1 calc R . .
C8 C 0.14393(14) 0.29437(12) 0.77393(8) 0.0232(3) Uani 1 1 d . . .
H8A H 0.1582 0.3539 0.7897 0.035 Uiso 1 1 calc R . .
H8B H 0.1917 0.2529 0.7964 0.035 Uiso 1 1 calc R . .
H8C H 0.0716 0.2784 0.7800 0.035 Uiso 1 1 calc R . .
C9 C 0.26861(15) 0.32456(12) 0.69276(9) 0.0256(4) Uani 1 1 d . . .
H9A H 0.2781 0.3841 0.7095 0.038 Uiso 1 1 calc R . .
H9B H 0.2758 0.3254 0.6481 0.038 Uiso 1 1 calc R . .
H9C H 0.3217 0.2856 0.7133 0.038 Uiso 1 1 calc R . .
C10 C 0.06086(14) -0.07128(10) 0.62080(8) 0.0202(3) Uani 1 1 d . . .
H10A H -0.0109 -0.0732 0.6013 0.030 Uiso 1 1 calc R . .
H10B H 0.0669 -0.1101 0.6570 0.030 Uiso 1 1 calc R . .
H10C H 0.1093 -0.0908 0.5910 0.030 Uiso 1 1 calc R . .
C11 C 0.02334(12) 0.23451(10) 0.49489(7) 0.0136(3) Uani 1 1 d . . .
H11 H -0.0324 0.2031 0.5108 0.016 Uiso 1 1 calc R . .
C12 C 0.00088(12) 0.29303(10) 0.44670(7) 0.0162(3) Uani 1 1 d . . .
H12 H -0.0692 0.3013 0.4298 0.019 Uiso 1 1 calc R . .
C13 C 0.08197(13) 0.33970(10) 0.42323(7) 0.0167(3) Uani 1 1 d . . .
H13 H 0.0682 0.3804 0.3903 0.020 Uiso 1 1 calc R . .
C14 C 0.18335(12) 0.32559(10) 0.44896(7) 0.0154(3) Uani 1 1 d . . .
H14 H 0.2400 0.3572 0.4342 0.019 Uiso 1 1 calc R . .
C15 C 0.20115(11) 0.26453(9) 0.49668(7) 0.0109(2) Uani 1 1 d . . .
C16 C 0.30587(11) 0.24070(9) 0.52415(7) 0.0113(3) Uani 1 1 d . . .
C17 C 0.39760(12) 0.27894(10) 0.50689(7) 0.0151(3) Uani 1 1 d . . .
H17 H 0.3949 0.3234 0.4760 0.018 Uiso 1 1 calc R . .
C18 C 0.49284(12) 0.25116(10) 0.53535(7) 0.0161(3) Uani 1 1 d . . .
H18 H 0.5563 0.2764 0.5243 0.019 Uiso 1 1 calc R . .
C19 C 0.49400(12) 0.18583(10) 0.58021(7) 0.0157(3) Uani 1 1 d . . .
H19 H 0.5584 0.1661 0.6004 0.019 Uiso 1 1 calc R . .
C20 C 0.40051(12) 0.14976(10) 0.59516(7) 0.0140(3) Uani 1 1 d . . .
H20 H 0.4020 0.1046 0.6255 0.017 Uiso 1 1 calc R . .
C21 C 0.36810(13) 0.03031(11) 0.44646(7) 0.0184(3) Uani 1 1 d . . .
H21A H 0.4057 0.0663 0.4793 0.022 Uiso 1 1 calc R . .
H21B H 0.3689 -0.0315 0.4606 0.022 Uiso 1 1 calc R . .
C22 C 0.42216(12) 0.03733(10) 0.38761(7) 0.0150(3) Uani 1 1 d . . .
C23 C 0.50947(13) 0.09111(11) 0.38484(8) 0.0194(3) Uani 1 1 d . . .
H23 H 0.5336 0.1254 0.4198 0.023 Uiso 1 1 calc R . .
C24 C 0.56165(14) 0.09487(11) 0.33093(8) 0.0216(3) Uani 1 1 d . . .
H24 H 0.6212 0.1316 0.3294 0.026 Uiso 1 1 calc R . .
C25 C 0.52692(14) 0.04520(11) 0.27957(8) 0.0200(3) Uani 1 1 d . . .
H25 H 0.5631 0.0473 0.2431 0.024 Uiso 1 1 calc R . .
C26 C 0.43911(13) -0.00762(11) 0.28152(8) 0.0182(3) Uani 1 1 d . . .
H26 H 0.4147 -0.0412 0.2462 0.022 Uiso 1 1 calc R . .
C27 C 0.38650(13) -0.01146(10) 0.33533(7) 0.0165(3) Uani 1 1 d . . .
H27 H 0.3262 -0.0474 0.3364 0.020 Uiso 1 1 calc R . .
C28 C 0.24088(11) 0.65537(10) 0.43430(7) 0.0111(2) Uani 1 1 d . . .
C29 C 0.26169(12) 0.61203(10) 0.49161(7) 0.0138(3) Uani 1 1 d . . .
H29 H 0.2660 0.5497 0.4919 0.017 Uiso 1 1 calc R . .
C30 C 0.27621(12) 0.65668(11) 0.54788(7) 0.0170(3) Uani 1 1 d . . .
H30 H 0.2907 0.6248 0.5854 0.020 Uiso 1 1 calc R . .
C31 C 0.26948(12) 0.74805(11) 0.54914(8) 0.0194(3) Uani 1 1 d . . .
H31 H 0.2799 0.7790 0.5873 0.023 Uiso 1 1 calc R . .
C32 C 0.24731(12) 0.79309(10) 0.49385(8) 0.0179(3) Uani 1 1 d . . .
H32 H 0.2416 0.8553 0.4941 0.022 Uiso 1 1 calc R . .
C33 C 0.23337(11) 0.74721(10) 0.43762(7) 0.0142(3) Uani 1 1 d . . .
H33 H 0.2183 0.7795 0.4004 0.017 Uiso 1 1 calc R . .
B B 0.22217(13) 0.59982(10) 0.36905(7) 0.0107(3) Uani 1 1 d . . .
C34 C 0.10212(11) 0.56085(9) 0.36268(7) 0.0110(2) Uani 1 1 d . . .
C35 C 0.03630(12) 0.56270(10) 0.41149(7) 0.0136(3) Uani 1 1 d . . .
H35 H 0.0618 0.5886 0.4498 0.016 Uiso 1 1 calc R . .
C36 C -0.06499(12) 0.52807(10) 0.40592(8) 0.0166(3) Uani 1 1 d . . .
H36 H -0.1066 0.5307 0.4401 0.020 Uiso 1 1 calc R . .
C37 C -0.10493(12) 0.48982(10) 0.35053(8) 0.0176(3) Uani 1 1 d . . .
H37 H -0.1735 0.4657 0.3467 0.021 Uiso 1 1 calc R . .
C38 C -0.04313(12) 0.48734(10) 0.30070(8) 0.0161(3) Uani 1 1 d . . .
H38 H -0.0694 0.4616 0.2625 0.019 Uiso 1 1 calc R . .
C39 C 0.05755(12) 0.52275(9) 0.30713(7) 0.0130(3) Uani 1 1 d . . .
H39 H 0.0980 0.5211 0.2724 0.016 Uiso 1 1 calc R . .
C40 C 0.31062(11) 0.51990(9) 0.36879(6) 0.0106(2) Uani 1 1 d . . .
C41 C 0.41108(12) 0.52975(10) 0.39977(7) 0.0151(3) Uani 1 1 d . . .
H41 H 0.4263 0.5822 0.4226 0.018 Uiso 1 1 calc R . .
C42 C 0.48939(12) 0.46628(11) 0.39860(8) 0.0173(3) Uani 1 1 d . . .
H42 H 0.5558 0.4761 0.4204 0.021 Uiso 1 1 calc R . .
C43 C 0.47043(12) 0.38863(10) 0.36564(7) 0.0157(3) Uani 1 1 d . . .
H43 H 0.5232 0.3450 0.3647 0.019 Uiso 1 1 calc R . .
C44 C 0.37287(13) 0.37635(10) 0.33422(7) 0.0144(3) Uani 1 1 d . . .
H44 H 0.3586 0.3238 0.3113 0.017 Uiso 1 1 calc R . .
C45 C 0.29496(12) 0.44072(9) 0.33585(7) 0.0121(3) Uani 1 1 d . . .
H45 H 0.2289 0.4304 0.3138 0.015 Uiso 1 1 calc R . .
C46 C 0.24180(12) 0.66801(9) 0.31192(7) 0.0119(3) Uani 1 1 d . . .
C47 C 0.34277(12) 0.70053(10) 0.30499(7) 0.0146(3) Uani 1 1 d . . .
H47 H 0.3999 0.6773 0.3308 0.018 Uiso 1 1 calc R . .
C48 C 0.36277(13) 0.76519(11) 0.26205(8) 0.0179(3) Uani 1 1 d . . .
H48 H 0.4322 0.7855 0.2592 0.021 Uiso 1 1 calc R . .
C49 C 0.28088(14) 0.79992(11) 0.22327(7) 0.0194(3) Uani 1 1 d . . .
H49 H 0.2938 0.8441 0.1939 0.023 Uiso 1 1 calc R . .
C50 C 0.18010(14) 0.76908(11) 0.22802(8) 0.0195(3) Uani 1 1 d . . .
H50 H 0.1236 0.7918 0.2015 0.023 Uiso 1 1 calc R . .
C51 C 0.16156(13) 0.70459(10) 0.27176(7) 0.0158(3) Uani 1 1 d . . .
H51 H 0.0919 0.6847 0.2744 0.019 Uiso 1 1 calc R . .

loop_
_atom_site_aniso_label
_atom_site_aniso_U_11
_atom_site_aniso_U_22
_atom_site_aniso_U_33
_atom_site_aniso_U_23
_atom_site_aniso_U_13
_atom_site_aniso_U_12
Ru 0.00838(6) 0.00895(6) 0.00818(6) 0.00125(3) 0.00167(4) 0.00030(3)
S1 0.01748(18) 0.01192(16) 0.01512(17) -0.00233(12) 0.00643(13) -0.00184(13)
S2 0.01520(17) 0.01789(18) 0.01189(16) -0.00079(13) 0.00379(13) 0.00130(13)
N1 0.0098(5) 0.0100(5) 0.0098(5) 0.0004(4) 0.0022(4) 0.0011(4)
N2 0.0095(5) 0.0120(5) 0.0107(5) 0.0002(4) 0.0011(4) 0.0002(4)
C1 0.0162(7) 0.0153(7) 0.0092(6) 0.0005(5) 0.0032(5) 0.0012(5)
C2 0.0138(7) 0.0169(7) 0.0114(6) 0.0008(5) 0.0043(5) 0.0016(5)
C3 0.0116(6) 0.0183(7) 0.0133(7) 0.0013(5) 0.0042(5) -0.0024(5)
C4 0.0173(7) 0.0154(7) 0.0119(6) 0.0031(5) 0.0053(5) -0.0032(5)
C5 0.0176(7) 0.0134(6) 0.0117(6) 0.0044(5) 0.0028(5) 0.0003(5)
C6 0.0150(7) 0.0157(7) 0.0091(6) 0.0022(5) 0.0006(5) -0.0001(5)
C7 0.0200(8) 0.0151(7) 0.0154(7) -0.0026(5) -0.0006(6) 0.0029(6)
C8 0.0248(9) 0.0281(9) 0.0162(7) -0.0073(6) -0.0008(6) 0.0073(7)
C9 0.0270(9) 0.0185(8) 0.0317(10) -0.0063(7) 0.0050(7) -0.0047(6)
C10 0.0249(8) 0.0143(7) 0.0217(8) 0.0026(6) 0.0038(6) -0.0063(6)
C11 0.0102(6) 0.0165(7) 0.0143(7) 0.0009(5) 0.0017(5) 0.0015(5)
C12 0.0135(7) 0.0180(7) 0.0167(7) 0.0025(5) -0.0009(5) 0.0047(5)
C13 0.0185(7) 0.0152(7) 0.0163(7) 0.0045(5) 0.0008(6) 0.0037(6)
C14 0.0164(7) 0.0141(7) 0.0160(7) 0.0054(5) 0.0029(5) 0.0005(5)
C15 0.0112(6) 0.0104(6) 0.0112(6) 0.0008(5) 0.0022(5) -0.0001(5)
C16 0.0107(6) 0.0117(6) 0.0116(6) -0.0003(5) 0.0017(5) -0.0005(5)
C17 0.0134(7) 0.0155(7) 0.0168(7) 0.0015(5) 0.0033(5) -0.0026(5)
C18 0.0106(7) 0.0179(7) 0.0201(7) -0.0030(6) 0.0030(5) -0.0031(5)
C19 0.0104(6) 0.0177(7) 0.0187(7) -0.0029(5) -0.0007(5) 0.0006(5)
C20 0.0116(7) 0.0155(7) 0.0147(7) 0.0007(5) -0.0006(5) 0.0017(5)
C21 0.0152(7) 0.0255(8) 0.0150(7) 0.0002(6) 0.0045(6) 0.0029(6)
C22 0.0152(7) 0.0165(7) 0.0139(7) 0.0002(5) 0.0044(5) 0.0022(5)
C23 0.0200(8) 0.0194(8) 0.0193(8) -0.0042(6) 0.0041(6) -0.0021(6)
C24 0.0205(8) 0.0208(8) 0.0245(8) -0.0004(6) 0.0070(6) -0.0047(6)
C25 0.0225(8) 0.0205(8) 0.0181(7) 0.0017(6) 0.0090(6) 0.0007(6)
C26 0.0223(8) 0.0180(7) 0.0148(7) -0.0020(5) 0.0039(6) 0.0003(6)
C27 0.0166(7) 0.0160(7) 0.0172(7) -0.0005(5) 0.0036(6) -0.0014(5)
C28 0.0083(6) 0.0126(6) 0.0123(6) -0.0016(5) 0.0009(5) -0.0006(5)
C29 0.0126(7) 0.0157(7) 0.0130(7) -0.0008(5) 0.0006(5) 0.0001(5)
C30 0.0118(7) 0.0263(8) 0.0128(7) -0.0032(6) 0.0011(5) 0.0000(6)
C31 0.0115(7) 0.0267(8) 0.0204(8) -0.0132(6) 0.0032(6) -0.0030(6)
C32 0.0120(7) 0.0144(7) 0.0279(8) -0.0088(6) 0.0040(6) -0.0017(5)
C33 0.0102(6) 0.0137(7) 0.0187(7) -0.0015(5) 0.0017(5) 0.0003(5)
B 0.0117(7) 0.0102(7) 0.0100(7) -0.0007(5) 0.0001(5) -0.0001(5)
C34 0.0121(6) 0.0085(6) 0.0123(6) 0.0008(5) 0.0005(5) 0.0011(5)
C35 0.0133(7) 0.0139(7) 0.0137(7) -0.0001(5) 0.0013(5) 0.0002(5)
C36 0.0138(7) 0.0164(7) 0.0203(7) 0.0017(6) 0.0050(6) -0.0001(5)
C37 0.0121(7) 0.0149(7) 0.0254(8) 0.0031(6) -0.0005(6) -0.0026(5)
C38 0.0160(7) 0.0135(7) 0.0181(7) -0.0004(5) -0.0038(6) -0.0001(5)
C39 0.0146(7) 0.0119(6) 0.0123(6) 0.0000(5) 0.0001(5) 0.0012(5)
C40 0.0114(6) 0.0116(6) 0.0090(6) 0.0016(5) 0.0019(5) 0.0000(5)
C41 0.0139(7) 0.0126(6) 0.0183(7) -0.0025(5) -0.0006(5) 0.0008(5)
C42 0.0126(7) 0.0191(7) 0.0196(7) -0.0017(6) -0.0019(6) 0.0027(5)
C43 0.0155(7) 0.0163(7) 0.0155(7) 0.0008(5) 0.0022(5) 0.0048(5)
C44 0.0176(7) 0.0123(7) 0.0134(7) -0.0016(5) 0.0028(5) 0.0014(5)
C45 0.0126(6) 0.0134(6) 0.0105(6) -0.0007(5) 0.0017(5) 0.0000(5)
C46 0.0147(7) 0.0113(6) 0.0098(6) -0.0004(5) 0.0011(5) 0.0003(5)
C47 0.0152(7) 0.0141(7) 0.0148(7) 0.0018(5) 0.0020(5) 0.0001(5)
C48 0.0195(8) 0.0168(7) 0.0183(7) 0.0012(6) 0.0062(6) -0.0030(6)
C49 0.0295(9) 0.0153(7) 0.0135(7) 0.0037(5) 0.0032(6) -0.0019(6)
C50 0.0244(8) 0.0170(7) 0.0162(7) 0.0045(6) -0.0032(6) 0.0017(6)
C51 0.0163(7) 0.0144(7) 0.0164(7) 0.0024(5) -0.0001(5) 0.0008(5)

loop_
_atom_type_symbol
_atom_type_description
_atom_type_scat_dispersion_real
_atom_type_scat_dispersion_imag
_atom_type_scat_source
C C 0.0033 0.0016 'International Tables Vol C Tables 4.2.6.8 and 6.1.1.4'
H H 0.0000 0.0000 'International Tables Vol C Tables 4.2.6.8 and 6.1.1.4'
B B 0.0013 0.0007 'International Tables Vol C Tables 4.2.6.8 and 6.1.1.4'
N N 0.0061 0.0033 'International Tables Vol C Tables 4.2.6.8 and 6.1.1.4'
S S 0.1246 0.1234 'International Tables Vol C Tables 4.2.6.8 and 6.1.1.4'
Ru Ru -1.2594 0.8363 'International Tables Vol C Tables 4.2.6.8 and 6.1.1.4'

loop_
_geom_angle_atom_site_label_1
_geom_angle_atom_site_label_2
_geom_angle_atom_site_label_3
_geom_angle
_geom_angle_site_symmetry_1
_geom_angle_site_symmetry_3
_geom_angle_publ_flag
N1 Ru N2 77.26(5) . . ?
N1 Ru C6 138.96(5) . . ?
N2 Ru C6 92.22(5) . . ?
N1 Ru C2 92.91(5) . . ?
N2 Ru C2 135.30(5) . . ?
C6 Ru C2 66.94(6) . . ?
N1 Ru C5 172.29(5) . . ?
N2 Ru C5 108.51(5) . . ?
C6 Ru C5 37.76(5) . . ?
C2 Ru C5 79.39(6) . . ?
N1 Ru C3 106.57(5) . . ?
N2 Ru C3 171.05(5) . . ?
C6 Ru C3 79.58(6) . . ?
C2 Ru C3 37.67(6) . . ?
C5 Ru C3 66.97(6) . . ?
N1 Ru C4 139.02(5) . . ?
N2 Ru C4 141.94(5) . . ?
C6 Ru C4 67.38(6) . . ?
C2 Ru C4 67.34(6) . . ?
C5 Ru C4 36.98(6) . . ?
C3 Ru C4 37.16(6) . . ?
N1 Ru C1 106.37(5) . . ?
N2 Ru C1 103.68(5) . . ?
C6 Ru C1 37.27(5) . . ?
C2 Ru C1 37.10(5) . . ?
C5 Ru C1 67.66(6) . . ?
C3 Ru C1 67.59(6) . . ?
C4 Ru C1 79.76(5) . . ?
N1 Ru S1 85.48(3) . . ?
N2 Ru S1 89.57(3) . . ?
C6 Ru S1 134.61(4) . . ?
C2 Ru S1 133.59(4) . . ?
C5 Ru S1 99.47(4) . . ?
C3 Ru S1 98.73(4) . . ?
C4 Ru S1 84.01(4) . . ?
C1 Ru S1 163.76(4) . . ?
S2 S1 Ru 114.12(2) . . ?
C21 S2 S1 103.78(5) . . ?
C11 N1 C15 118.73(12) . . ?
C11 N1 Ru 124.32(10) . . ?
C15 N1 Ru 116.88(9) . . ?
C20 N2 C16 118.40(13) . . ?
C20 N2 Ru 125.05(10) . . ?
C16 N2 Ru 116.52(9) . . ?
C2 C1 C6 116.22(14) . . ?
C2 C1 C7 121.44(14) . . ?
C6 C1 C7 122.33(14) . . ?
C2 C1 Ru 68.73(8) . . ?
C6 C1 Ru 68.28(8) . . ?
C7 C1 Ru 133.24(11) . . ?
C1 C2 C3 122.39(14) . . ?
C1 C2 Ru 74.17(8) . . ?
C3 C2 Ru 71.91(8) . . ?
C1 C2 H2 118.8 . . ?
C3 C2 H2 118.8 . . ?
Ru C2 H2 127.3 . . ?
C2 C3 C4 120.02(14) . . ?
C2 C3 Ru 70.42(8) . . ?
C4 C3 Ru 72.88(8) . . ?
C2 C3 H3 120.0 . . ?
C4 C3 H3 120.0 . . ?
Ru C3 H3 129.0 . . ?
C5 C4 C3 118.60(14) . . ?
C5 C4 C10 120.83(14) . . ?
C3 C4 C10 120.53(14) . . ?
C5 C4 Ru 69.95(8) . . ?
C3 C4 Ru 69.96(8) . . ?
C10 C4 Ru 130.23(11) . . ?
C4 C5 C6 120.27(14) . . ?
C4 C5 Ru 73.08(8) . . ?
C6 C5 Ru 70.10(8) . . ?
C4 C5 H5 119.9 . . ?
C6 C5 H5 119.9 . . ?
Ru C5 H5 129.4 . . ?
C5 C6 C1 122.23(14) . . ?
C5 C6 Ru 72.14(8) . . ?
C1 C6 Ru 74.45(9) . . ?
C5 C6 H6 118.9 . . ?
C1 C6 H6 118.9 . . ?
Ru C6 H6 126.5 . . ?
C1 C7 C9 113.91(13) . . ?
C1 C7 C8 109.02(14) . . ?
C9 C7 C8 110.76(14) . . ?
C1 C7 H7 107.6 . . ?
C9 C7 H7 107.6 . . ?
C8 C7 H7 107.6 . . ?
C7 C8 H8A 109.5 . . ?
C7 C8 H8B 109.5 . . ?
H8A C8 H8B 109.5 . . ?
C7 C8 H8C 109.5 . . ?
H8A C8 H8C 109.5 . . ?
H8B C8 H8C 109.5 . . ?
C7 C9 H9A 109.5 . . ?
C7 C9 H9B 109.5 . . ?
H9A C9 H9B 109.5 . . ?
C7 C9 H9C 109.5 . . ?
H9A C9 H9C 109.5 . . ?
H9B C9 H9C 109.5 . . ?
C4 C10 H10A 109.5 . . ?
C4 C10 H10B 109.5 . . ?
H10A C10 H10B 109.5 . . ?
C4 C10 H10C 109.5 . . ?
H10A C10 H10C 109.5 . . ?
H10B C10 H10C 109.5 . . ?
N1 C11 C12 122.20(14) . . ?
N1 C11 H11 118.9 . . ?
C12 C11 H11 118.9 . . ?
C11 C12 C13 119.36(14) . . ?
C11 C12 H12 120.3 . . ?
C13 C12 H12 120.3 . . ?
C14 C13 C12 118.65(14) . . ?
C14 C13 H13 120.7 . . ?
C12 C13 H13 120.7 . . ?
C13 C14 C15 119.27(14) . . ?
C13 C14 H14 120.4 . . ?
C15 C14 H14 120.4 . . ?
N1 C15 C14 121.76(13) . . ?
N1 C15 C16 114.78(12) . . ?
C14 C15 C16 123.43(13) . . ?
N2 C16 C17 121.89(13) . . ?
N2 C16 C15 114.48(12) . . ?
C17 C16 C15 123.63(13) . . ?
C18 C17 C16 119.11(14) . . ?
C18 C17 H17 120.4 . . ?
C16 C17 H17 120.4 . . ?
C17 C18 C19 118.99(14) . . ?
C17 C18 H18 120.5 . . ?
C19 C18 H18 120.5 . . ?
C20 C19 C18 119.38(14) . . ?
C20 C19 H19 120.3 . . ?
C18 C19 H19 120.3 . . ?
N2 C20 C19 122.21(14) . . ?
N2 C20 H20 118.9 . . ?
C19 C20 H20 118.9 . . ?
C22 C21 S2 109.94(11) . . ?
C22 C21 H21A 109.7 . . ?
S2 C21 H21A 109.7 . . ?
C22 C21 H21B 109.7 . . ?
S2 C21 H21B 109.7 . . ?
H21A C21 H21B 108.2 . . ?
C23 C22 C27 119.05(14) . . ?
C23 C22 C21 120.60(14) . . ?
C27 C22 C21 120.33(14) . . ?
C22 C23 C24 120.39(15) . . ?
C22 C23 H23 119.8 . . ?
C24 C23 H23 119.8 . . ?
C25 C24 C23 120.27(16) . . ?
C25 C24 H24 119.9 . . ?
C23 C24 H24 119.9 . . ?
C24 C25 C26 119.82(15) . . ?
C24 C25 H25 120.1 . . ?
C26 C25 H25 120.1 . . ?
C25 C26 C27 120.11(15) . . ?
C25 C26 H26 119.9 . . ?
C27 C26 H26 119.9 . . ?
C26 C27 C22 120.34(15) . . ?
C26 C27 H27 119.8 . . ?
C22 C27 H27 119.8 . . ?
C33 C28 C29 115.43(13) . . ?
C33 C28 B 123.37(13) . . ?
C29 C28 B 121.15(13) . . ?
C30 C29 C28 122.82(15) . . ?
C30 C29 H29 118.6 . . ?
C28 C29 H29 118.6 . . ?
C29 C30 C31 120.00(15) . . ?
C29 C30 H30 120.0 . . ?
C31 C30 H30 120.0 . . ?
C32 C31 C30 118.97(14) . . ?
C32 C31 H31 120.5 . . ?
C30 C31 H31 120.5 . . ?
C31 C32 C33 120.30(15) . . ?
C31 C32 H32 119.9 . . ?
C33 C32 H32 119.9 . . ?
C32 C33 C28 122.46(15) . . ?
C32 C33 H33 118.8 . . ?
C28 C33 H33 118.8 . . ?
C34 B C28 108.84(11) . . ?
C34 B C46 111.49(12) . . ?
C28 B C46 107.43(11) . . ?
C34 B C40 111.74(11) . . ?
C28 B C40 109.23(11) . . ?
C46 B C40 107.99(11) . . ?
C35 C34 C39 114.98(13) . . ?
C35 C34 B 123.22(13) . . ?
C39 C34 B 121.81(13) . . ?
C36 C35 C34 122.75(14) . . ?
C36 C35 H35 118.6 . . ?
C34 C35 H35 118.6 . . ?
C37 C36 C35 120.19(15) . . ?
C37 C36 H36 119.9 . . ?
C35 C36 H36 119.9 . . ?
C36 C37 C38 119.14(14) . . ?
C36 C37 H37 120.4 . . ?
C38 C37 H37 120.4 . . ?
C37 C38 C39 119.75(14) . . ?
C37 C38 H38 120.1 . . ?
C39 C38 H38 120.1 . . ?
C38 C39 C34 123.18(14) . . ?
C38 C39 H39 118.4 . . ?
C34 C39 H39 118.4 . . ?
C45 C40 C41 114.68(13) . . ?
C45 C40 B 124.10(13) . . ?
C41 C40 B 121.13(12) . . ?
C42 C41 C40 123.26(14) . . ?
C42 C41 H41 118.4 . . ?
C40 C41 H41 118.4 . . ?
C43 C42 C41 120.20(15) . . ?
C43 C42 H42 119.9 . . ?
C41 C42 H42 119.9 . . ?
C44 C43 C42 118.50(14) . . ?
C44 C43 H43 120.7 . . ?
C42 C43 H43 120.7 . . ?
C43 C44 C45 120.64(14) . . ?
C43 C44 H44 119.7 . . ?
C45 C44 H44 119.7 . . ?
C44 C45 C40 122.72(14) . . ?
C44 C45 H45 118.6 . . ?
C40 C45 H45 118.6 . . ?
C51 C46 C47 115.31(13) . . ?
C51 C46 B 124.19(13) . . ?
C47 C46 B 120.18(13) . . ?
C48 C47 C46 122.97(15) . . ?
C48 C47 H47 118.5 . . ?
C46 C47 H47 118.5 . . ?
C49 C48 C47 119.86(15) . . ?
C49 C48 H48 120.1 . . ?
C47 C48 H48 120.1 . . ?
C50 C49 C48 119.14(15) . . ?
C50 C49 H49 120.4 . . ?
C48 C49 H49 120.4 . . ?
C49 C50 C51 120.12(15) . . ?
C49 C50 H50 119.9 . . ?
C51 C50 H50 119.9 . . ?
C50 C51 C46 122.61(15) . . ?
C50 C51 H51 118.7 . . ?
C46 C51 H51 118.7 . . ?

loop_
_geom_bond_atom_site_label_1
_geom_bond_atom_site_label_2
_geom_bond_distance
_geom_bond_site_symmetry_2
_geom_bond_publ_flag
Ru N1 2.0777(12) . ?
Ru N2 2.0845(12) . ?
Ru C6 2.1854(15) . ?
Ru C2 2.1951(15) . ?
Ru C5 2.2121(14) . ?
Ru C3 2.2146(15) . ?
Ru C4 2.2529(14) . ?
Ru C1 2.2662(15) . ?
Ru S1 2.3843(4) . ?
S1 S2 2.0417(5) . ?
S2 C21 1.8334(17) . ?
N1 C11 1.3485(19) . ?
N1 C15 1.3532(18) . ?
N2 C20 1.3532(19) . ?
N2 C16 1.3602(18) . ?
C1 C2 1.421(2) . ?
C1 C6 1.424(2) . ?
C1 C7 1.514(2) . ?
C2 C3 1.424(2) . ?
C2 H2 0.9500 . ?
C3 C4 1.424(2) . ?
C3 H3 0.9500 . ?
C4 C5 1.416(2) . ?
C4 C10 1.500(2) . ?
C5 C6 1.423(2) . ?
C5 H5 0.9500 . ?
C6 H6 0.9500 . ?
C7 C9 1.524(2) . ?
C7 C8 1.537(2) . ?
C7 H7 1.0000 . ?
C8 H8A 0.9800 . ?
C8 H8B 0.9800 . ?
C8 H8C 0.9800 . ?
C9 H9A 0.9800 . ?
C9 H9B 0.9800 . ?
C9 H9C 0.9800 . ?
C10 H10A 0.9800 . ?
C10 H10B 0.9800 . ?
C10 H10C 0.9800 . ?
C11 C12 1.383(2) . ?
C11 H11 0.9500 . ?
C12 C13 1.392(2) . ?
C12 H12 0.9500 . ?
C13 C14 1.387(2) . ?
C13 H13 0.9500 . ?
C14 C15 1.394(2) . ?
C14 H14 0.9500 . ?
C15 C16 1.468(2) . ?
C16 C17 1.393(2) . ?
C17 C18 1.387(2) . ?
C17 H17 0.9500 . ?
C18 C19 1.389(2) . ?
C18 H18 0.9500 . ?
C19 C20 1.383(2) . ?
C19 H19 0.9500 . ?
C20 H20 0.9500 . ?
C21 C22 1.506(2) . ?
C21 H21A 0.9900 . ?
C21 H21B 0.9900 . ?
C22 C23 1.393(2) . ?
C22 C27 1.397(2) . ?
C23 C24 1.396(2) . ?
C23 H23 0.9500 . ?
C24 C25 1.386(2) . ?
C24 H24 0.9500 . ?
C25 C26 1.388(2) . ?
C25 H25 0.9500 . ?
C26 C27 1.397(2) . ?
C26 H26 0.9500 . ?
C27 H27 0.9500 . ?
C28 C33 1.403(2) . ?
C28 C29 1.410(2) . ?
C28 B 1.646(2) . ?
C29 C30 1.393(2) . ?
C29 H29 0.9500 . ?
C30 C31 1.394(2) . ?
C30 H30 0.9500 . ?
C31 C32 1.388(3) . ?
C31 H31 0.9500 . ?
C32 C33 1.401(2) . ?
C32 H32 0.9500 . ?
C33 H33 0.9500 . ?
B C34 1.646(2) . ?
B C46 1.651(2) . ?
B C40 1.664(2) . ?
C34 C35 1.409(2) . ?
C34 C39 1.411(2) . ?
C35 C36 1.398(2) . ?
C35 H35 0.9500 . ?
C36 C37 1.391(2) . ?
C36 H36 0.9500 . ?
C37 C38 1.394(2) . ?
C37 H37 0.9500 . ?
C38 C39 1.396(2) . ?
C38 H38 0.9500 . ?
C39 H39 0.9500 . ?
C40 C45 1.406(2) . ?
C40 C41 1.409(2) . ?
C41 C42 1.396(2) . ?
C41 H41 0.9500 . ?
C42 C43 1.391(2) . ?
C42 H42 0.9500 . ?
C43 C44 1.385(2) . ?
C43 H43 0.9500 . ?
C44 C45 1.403(2) . ?
C44 H44 0.9500 . ?
C45 H45 0.9500 . ?
C46 C51 1.404(2) . ?
C46 C47 1.407(2) . ?
C47 C48 1.393(2) . ?
C47 H47 0.9500 . ?
C48 C49 1.392(2) . ?
C48 H48 0.9500 . ?
C49 C50 1.388(2) . ?
C49 H49 0.9500 . ?
C50 C51 1.398(2) . ?
C50 H50 0.9500 . ?
C51 H51 0.9500 . ?
